data_1521833
loop_
_publ_author_name
'Riabov, A.B.'
'Yartys', V.A.'
'Wiesinger, G.'
'Hauback, B.C.'
'Guegan, P.W.'
'Harris, I.R.'

_publ_section_title
;
 Hydrogenation behaviour, neutron diffraction studies and microstructural
 characterisation of boron oxide-doped Zr V alloys
;
_journal_name_full 'Journal of Alloys Compd.'
_journal_page_first 93
_journal_page_last 100
_journal_volume 293
_journal_year 1999
_chemical_formula_sum 'O Zr3'
_chemical_name_systematic 'Zr3 O'
_space_group_IT_number 182
_symmetry_space_group_name_Hall 'P 6c 2c'
_symmetry_space_group_name_H-M 'P 63 2 2'
_cell_angle_alpha 90
_cell_angle_beta 90
_cell_angle_gamma 120
_cell_formula_units_Z 2
_cell_length_a 5.6172
_cell_length_b 5.6172
_cell_length_c 5.185
_cell_volume 141.683
_citation_journal_id_ASTM JALCEU
_cod_data_source_file Riabov_JALCEU_1999_50.cif
_cod_data_source_block O1Zr3
_cod_original_cell_volume 141.6835
_cod_original_formula_sum 'O1 Zr3'
_cod_database_code 1521833

loop_
_symmetry_equiv_pos_as_xyz
x,y,z
x-y,x,z+1/2
-y,x-y,z
-x,-y,z+1/2
-x+y,-x,z
y,-x+y,z+1/2
-y,-x,-z+1/2
x-y,-y,-z
x,x-y,-z+1/2
y,x,-z
-x+y,y,-z+1/2
-x,-x+y,-z

loop_
_atom_site_label
_atom_site_type_symbol
_atom_site_fract_x
_atom_site_fract_y
_atom_site_fract_z
_atom_site_occupancy
_atom_site_U_iso_or_equiv
O1 O 0.3333 0.6667 0.25 1 0.0
Zr1 Zr 0.3333 0 0 1 0.0
